data_1008881
loop_
_publ_author_name
'Muller, C'
'Anne, M'
'Bacmann, M'

_publ_section_title
;
Lattice vibrations and order-disorder transition in the oxide
anionconductor BICOVOX.15: a neutron thermodiffractometry
study
;
_journal_coden_ASTM SSIOD3
_journal_name_full 'Solid State Ionics'
_journal_page_first 27
_journal_page_last 36
_journal_paper_doi 10.1016/S0167-2738(98)00168-4
_journal_volume 111
_journal_year 1998
_chemical_formula_structural 'Bi4 (V0.85 Co0.15)2 O10.547'
_chemical_formula_sum 'Bi4 Co0.3 O10.547 V1.7'
_chemical_name_systematic
;
Bismuth vanadium cobalt oxide (4/1.70/0.30/10.55)
;
_space_group_IT_number 139
_symmetry_cell_setting tetragonal
_symmetry_Int_Tables_number 139
_symmetry_space_group_name_Hall '-I 4 2'
_symmetry_space_group_name_H-M 'I 4/m m m'
_cell_angle_alpha 90
_cell_angle_beta 90
_cell_angle_gamma 90
_cell_formula_units_Z 1
_cell_length_a 3.92
_cell_length_b 3.92
_cell_length_c 15.5
_cell_volume 238.2
_cod_original_formula_sum 'Bi4 Co.3 O10.547 V1.7'
_cod_database_code 1008881

loop_
_symmetry_equiv_pos_as_xyz
x,y,z
-x,-y,z
-x,y,z
x,-y,z
-y,x,z
y,-x,z
y,x,z
-y,-x,z
-x,-y,-z
x,y,-z
x,-y,-z
-x,y,-z
y,-x,-z
-y,x,-z
-y,-x,-z
y,x,-z
1/2+x,1/2+y,1/2+z
1/2-x,1/2-y,1/2+z
1/2-x,1/2+y,1/2+z
1/2+x,1/2-y,1/2+z
1/2-y,1/2+x,1/2+z
1/2+y,1/2-x,1/2+z
1/2+y,1/2+x,1/2+z
1/2-y,1/2-x,1/2+z
1/2-x,1/2-y,1/2-z
1/2+x,1/2+y,1/2-z
1/2+x,1/2-y,1/2-z
1/2-x,1/2+y,1/2-z
1/2+y,1/2-x,1/2-z
1/2-y,1/2+x,1/2-z
1/2-y,1/2-x,1/2-z
1/2+y,1/2+x,1/2-z

loop_
_atom_site_label
_atom_site_type_symbol
_atom_site_symmetry_multiplicity
_atom_site_Wyckoff_symbol
_atom_site_fract_x
_atom_site_fract_y
_atom_site_fract_z
_atom_site_occupancy
_atom_site_attached_hydrogens
_atom_site_calc_flag
Bi1 Bi3+ 4 e 0. 0. 0.1684(1) 1. 0 d
V1 V5+ 2 b 0. 0. 0.5 0.8501 0 d
Co1 Co2+ 2 b 0. 0. 0.5 0.1499 0 d
O1 O2- 4 d 0. 0.5 0.25 1. 0 d
O2 O2- 16 n 0. 0.179(2) 0.4023(2) 0.25 0 d
O3 O2- 16 n 0. 0.425(4) 0.0341(8) 0.1592 0 d

loop_
_atom_type_symbol
_atom_type_oxidation_number
Bi3+ 3.000
V5+ 4.997
Co2+ 2.000
O2- -2.000
